data_4020513
loop_
_publ_author_name
'Timothy J. Donohoe'
'Herman O. Sintim'
'Jackie Hollinshead'

_publ_section_title
;
 A Noncarbohydrate Based Approach to Polyhydroxylated
 Pyrrolidizines: Total Syntheses of the Natural Products
 Hyacinthacine A~1~ and 1-Epiaustraline
;
_journal_name_full 'Journal of Organic Chemistry'
_journal_page_first 7297
_journal_page_last 7304
_journal_paper_doi 10.1021/jo050977s
_journal_volume 70
_journal_year 2005
_chemical_formula_moiety ' C22 H41 N1 O6 Si1 '
_chemical_formula_sum 'C22 H41 N O6 Si'
_chemical_formula_weight 443.66
_space_group_IT_number 2
_symmetry_cell_setting triclinic
_symmetry_space_group_name_Hall '-P 1'
_symmetry_space_group_name_H-M 'P -1'
_cell_angle_alpha 72.988(2)
_cell_angle_beta 85.3368(19)
_cell_angle_gamma 80.459(4)
_cell_formula_units_Z 2
_cell_length_a 7.9433(4)
_cell_length_b 11.9029(6)
_cell_length_c 14.8840(9)
_cell_measurement_temperature 150
_cell_volume 1326.3
_diffrn_ambient_temperature 150
_exptl_crystal_density_diffrn 1.111
_cod_depositor_comments
;
The following automatic conversions were performed:
'_symmetry_cell_setting' value 'Triclinic' changed to 'triclinic'
according to '/home/saulius/struct/CIF-dictionaries/cif_core.dic'
dictionary named 'cif_core.dic' version 2.4.1 from 2010-06-29.

Automatic conversion script
Id: cif_fix_enum 1527 2010-12-29 10:47:43Z saulius 
;
_cod_original_formula_sum ' C22 H41 N1 O6 Si1 '
_cod_database_code 4020513

loop_
_symmetry_equiv_pos_as_xyz
x,y,z
-x,-y,-z

loop_
_atom_site_label
_atom_site_fract_x
_atom_site_fract_y
_atom_site_fract_z
_atom_site_U_iso_or_equiv
_atom_site_occupancy
_atom_site_adp_type
N1 0.49393(15) 0.20488(12) 0.26693(9) 0.0230 1.0000 Uani
C1 0.55280(18) 0.22735(13) 0.1673(1) 0.0217 1.0000 Uani
C2 0.41048(18) 0.19167(13) 0.1209(1) 0.0221 1.0000 Uani
C3 0.27385(17) 0.15208(13) 0.19811(11) 0.0216 1.0000 Uani
C4 0.31436(18) 0.18558(13) 0.2839(1) 0.0219 1.0000 Uani
C5 0.5846(2) 0.22854(14) 0.33033(11) 0.0265 1.0000 Uani
O1 0.71961(15) 0.26882(11) 0.31240(9) 0.0340 1.0000 Uani
O2 0.50703(16) 0.20149(12) 0.41607(8) 0.0339 1.0000 Uani
C6 0.5931(3) 0.20395(19) 0.49960(13) 0.0428 1.0000 Uani
C7 0.6124(4) 0.3311(2) 0.49274(17) 0.0694 1.0000 Uani
C8 0.4676(3) 0.1560(2) 0.57795(14) 0.0590 1.0000 Uani
C9 0.7619(3) 0.1206(2) 0.51023(17) 0.0618 1.0000 Uani
C10 0.73375(19) 0.16161(15) 0.15273(12) 0.0279 1.0000 Uani
C11 0.7655(2) 0.04156(15) 0.22417(14) 0.0347 1.0000 Uani
C12 0.8908(2) 0.00374(18) 0.28278(15) 0.0417 1.0000 Uani
O3 0.86066(14) 0.23416(12) 0.1496(1) 0.0352 1.0000 Uani
O4 0.46895(14) 0.0886(1) 0.08910(8) 0.0261 1.0000 Uani
O5 0.29950(13) 0.02563(9) 0.21601(7) 0.0239 1.0000 Uani
C13 0.35096(19) 0.00564(14) 0.12775(11) 0.0253 1.0000 Uani
C14 0.4434(2) -0.11953(15) 0.14357(13) 0.0337 1.0000 Uani
C15 0.2010(2) 0.03131(16) 0.06343(13) 0.0333 1.0000 Uani
C16 0.19591(19) 0.29697(14) 0.29198(11) 0.0258 1.0000 Uani
O6 0.20666(16) 0.3867(1) 0.20501(8) 0.0319 1.0000 Uani
Si1 0.20172(6) 0.52989(4) 0.18987(3) 0.0276 1.0000 Uani
C17 0.3220(3) 0.58355(19) 0.07721(15) 0.0477 1.0000 Uani
C18 0.3135(3) 0.55076(19) 0.28746(16) 0.0505 1.0000 Uani
C19 -0.0253(2) 0.60653(16) 0.18335(16) 0.0412 1.0000 Uani
C20 -0.1125(3) 0.5860(2) 0.1027(2) 0.0679 1.0000 Uani
C21 -0.1246(3) 0.5592(2) 0.2755(2) 0.0680 1.0000 Uani
C22 -0.0261(3) 0.74063(19) 0.1652(2) 0.0612 1.0000 Uani
H1 0.840(3) 0.258(2) 0.1992(19) 0.048(7) 1.0000 Uiso
H11 0.5686 0.3121 0.1379 0.0255 1.0000 Uiso
H21 0.3695 0.2611 0.0669 0.0260 1.0000 Uiso
H31 0.1538 0.1885 0.1811 0.0259 1.0000 Uiso
H41 0.2975 0.1236 0.3445 0.0256 1.0000 Uiso
H71 0.6707 0.3325 0.5494 0.0882 1.0000 Uiso
H72 0.6822 0.3640 0.4349 0.0882 1.0000 Uiso
H73 0.4970 0.3805 0.4895 0.0882 1.0000 Uiso
H81 0.5122 0.1532 0.6396 0.0715 1.0000 Uiso
H82 0.3550 0.2090 0.5679 0.0715 1.0000 Uiso
H83 0.4528 0.0741 0.5781 0.0715 1.0000 Uiso
H91 0.8194 0.1227 0.5669 0.0708 1.0000 Uiso
H92 0.8369 0.1464 0.4530 0.0708 1.0000 Uiso
H93 0.7403 0.0379 0.5178 0.0708 1.0000 Uiso
H101 0.7411 0.1458 0.0900 0.0334 1.0000 Uiso
H111 0.6831 -0.0146 0.2271 0.0406 1.0000 Uiso
H121 0.9766 0.0565 0.2826 0.0468 1.0000 Uiso
H122 0.9006 -0.0779 0.3277 0.0468 1.0000 Uiso
H141 0.3612 -0.1770 0.1704 0.0411 1.0000 Uiso
H142 0.5370 -0.1338 0.1884 0.0411 1.0000 Uiso
H143 0.4932 -0.1308 0.0824 0.0411 1.0000 Uiso
H151 0.1200 -0.0268 0.0910 0.0419 1.0000 Uiso
H152 0.1406 0.1138 0.0570 0.0419 1.0000 Uiso
H153 0.2441 0.0238 0.0001 0.0419 1.0000 Uiso
H161 0.2322 0.3240 0.3440 0.0306 1.0000 Uiso
H162 0.0758 0.2799 0.3051 0.0306 1.0000 Uiso
H171 0.3240 0.6707 0.0636 0.0546 1.0000 Uiso
H172 0.4416 0.5404 0.0821 0.0546 1.0000 Uiso
H173 0.2651 0.5684 0.0253 0.0546 1.0000 Uiso
H181 0.3109 0.6376 0.2787 0.0619 1.0000 Uiso
H182 0.2548 0.5149 0.3487 0.0619 1.0000 Uiso
H183 0.4347 0.5110 0.2874 0.0619 1.0000 Uiso
H201 -0.2333 0.6271 0.0997 0.0803 1.0000 Uiso
H202 -0.0499 0.6187 0.0420 0.0803 1.0000 Uiso
H203 -0.1113 0.4989 0.1137 0.0803 1.0000 Uiso
H211 -0.2450 0.6010 0.2707 0.0786 1.0000 Uiso
H212 -0.0694 0.5737 0.3283 0.0786 1.0000 Uiso
H213 -0.1242 0.4720 0.2877 0.0786 1.0000 Uiso
H221 -0.1467 0.7821 0.1616 0.0707 1.0000 Uiso
H222 0.0307 0.7546 0.2177 0.0707 1.0000 Uiso
H223 0.0371 0.7723 0.1045 0.0707 1.0000 Uiso

loop_
_atom_site_aniso_label
_atom_site_aniso_U_11
_atom_site_aniso_U_22
_atom_site_aniso_U_33
_atom_site_aniso_U_23
_atom_site_aniso_U_13
_atom_site_aniso_U_12
N1 0.0185(6) 0.0285(7) 0.0217(6) -0.0058(5) -0.0010(5) -0.0055(5)
C1 0.0188(6) 0.0239(7) 0.0210(7) -0.0029(6) 0.0003(5) -0.0065(5)
C2 0.0190(6) 0.0243(7) 0.0216(7) -0.0038(6) -0.0016(5) -0.0038(5)
C3 0.0165(6) 0.0216(7) 0.0266(7) -0.0058(6) -0.0010(5) -0.0040(5)
C4 0.0181(6) 0.0232(7) 0.0228(7) -0.0032(6) 0.0016(5) -0.0056(5)
C5 0.0267(7) 0.0278(8) 0.0248(7) -0.0054(6) -0.0053(6) -0.0052(6)
O1 0.0300(6) 0.0408(7) 0.0339(6) -0.0082(5) -0.0048(5) -0.0152(5)
O2 0.0363(6) 0.0456(7) 0.0213(6) -0.0073(5) -0.0045(5) -0.0128(5)
C6 0.0563(12) 0.0516(11) 0.0228(8) -0.0058(8) -0.0127(8) -0.0179(9)
C7 0.117(2) 0.0642(15) 0.0398(12) -0.0188(11) -0.0132(13) -0.0360(15)
C8 0.0714(15) 0.0836(17) 0.0237(9) -0.010(1) -0.0009(9) -0.0264(13)
C9 0.0590(14) 0.0755(17) 0.0424(12) 0.0052(11) -0.024(1) -0.0154(12)
C10 0.0167(7) 0.0339(8) 0.0328(8) -0.0082(7) 0.0010(6) -0.0061(6)
C11 0.0249(8) 0.0300(9) 0.047(1) -0.0083(8) -0.0025(7) -0.0007(6)
C12 0.0249(8) 0.0452(11) 0.0468(11) -0.0014(9) -0.0028(7) -0.0024(7)
O3 0.0201(5) 0.0436(7) 0.0419(7) -0.0087(6) 0.0029(5) -0.0127(5)
O4 0.0243(5) 0.0303(6) 0.0270(6) -0.0120(5) 0.0046(4) -0.0090(4)
O5 0.0251(5) 0.0219(5) 0.0246(5) -0.0062(4) 0.0028(4) -0.0056(4)
C13 0.0252(7) 0.0272(8) 0.0250(7) -0.0084(6) 0.0019(6) -0.0075(6)
C14 0.0401(9) 0.0283(8) 0.0343(9) -0.0117(7) 0.0004(7) -0.0047(7)
C15 0.0328(8) 0.0379(9) 0.0339(9) -0.0133(7) -0.0069(7) -0.0105(7)
C16 0.0230(7) 0.0253(8) 0.0281(8) -0.0073(6) 0.0017(6) -0.0025(6)
O6 0.0397(6) 0.0239(6) 0.0289(6) -0.0057(5) -0.0049(5) 0.0025(5)
Si1 0.0276(2) 0.0244(2) 0.0297(2) -0.00584(17) -0.00281(17) -0.00268(16)
C17 0.0501(12) 0.0442(11) 0.0423(11) -0.0042(9) 0.0067(9) -0.0075(9)
C18 0.0667(14) 0.0415(11) 0.0466(12) -0.0059(9) -0.019(1) -0.021(1)
C19 0.0314(9) 0.0256(8) 0.0624(13) -0.0093(8) -0.0013(8) 0.0011(7)
C20 0.0457(13) 0.0588(14) 0.096(2) -0.0138(14) -0.0347(13) 0.001(1)
C21 0.0444(12) 0.0547(14) 0.097(2) -0.0200(14) 0.0256(13) -0.002(1)
C22 0.0486(12) 0.029(1) 0.099(2) -0.0148(11) -0.0014(12) 0.0062(9)

loop_
_geom_bond_atom_site_label_1
_geom_bond_site_symmetry_1
_geom_bond_atom_site_label_2
_geom_bond_site_symmetry_2
_geom_bond_distance
_geom_bond_publ_flag
N1 . C1 . 1.4785(19) yes
N1 . C4 . 1.4721(18) yes
N1 . C5 . 1.350(2) yes
C1 . C2 . 1.5465(19) yes
C1 . C10 . 1.550(2) yes
C1 . H11 . 1.0000 no
C2 . C3 . 1.539(2) yes
C2 . O4 . 1.4360(19) yes
C2 . H21 . 1.0000 no
C3 . C4 . 1.516(2) yes
C3 . O5 . 1.4320(17) yes
C3 . H31 . 1.0000 no
C4 . C16 . 1.523(2) yes
C4 . H41 . 1.0000 no
C5 . O1 . 1.2249(19) yes
C5 . O2 . 1.345(2) yes
O2 . C6 . 1.476(2) yes
C6 . C7 . 1.520(3) yes
C6 . C8 . 1.513(3) yes
C6 . C9 . 1.519(3) yes
C7 . H71 . 1.000 no
C7 . H72 . 1.000 no
C7 . H73 . 1.000 no
C8 . H81 . 1.000 no
C8 . H82 . 1.000 no
C8 . H83 . 1.000 no
C9 . H91 . 1.000 no
C9 . H92 . 1.000 no
C9 . H93 . 1.000 no
C10 . C11 . 1.507(2) yes
C10 . O3 . 1.4220(19) yes
C10 . H101 . 1.0000 no
C11 . C12 . 1.310(3) yes
C11 . H111 . 1.0000 no
C12 . H121 . 1.000 no
C12 . H122 . 1.0000 no
O3 . H1 . 0.86(3) yes
O4 . C13 . 1.4390(18) yes
O5 . C13 . 1.4187(19) yes
C13 . C14 . 1.508(2) yes
C13 . C15 . 1.524(2) yes
C14 . H141 . 1.0000 no
C14 . H142 . 1.0000 no
C14 . H143 . 1.0000 no
C15 . H151 . 1.0000 no
C15 . H152 . 1.0000 no
C15 . H153 . 1.0000 no
C16 . O6 . 1.4234(19) yes
C16 . H161 . 1.0000 no
C16 . H162 . 1.0000 no
O6 . Si1 . 1.6472(12) yes
Si1 . C17 . 1.857(2) yes
Si1 . C18 . 1.858(2) yes
Si1 . C19 . 1.8771(19) yes
C17 . H171 . 1.000 no
C17 . H172 . 1.000 no
C17 . H173 . 1.000 no
C18 . H181 . 1.000 no
C18 . H182 . 1.000 no
C18 . H183 . 1.000 no
C19 . C20 . 1.531(3) yes
C19 . C21 . 1.529(3) yes
C19 . C22 . 1.538(3) yes
C20 . H201 . 1.000 no
C20 . H202 . 1.000 no
C20 . H203 . 1.000 no
C21 . H211 . 1.000 no
C21 . H212 . 1.000 no
C21 . H213 . 1.000 no
C22 . H221 . 1.000 no
C22 . H222 . 1.000 no
C22 . H223 . 1.000 no
